data_1530103
loop_
_publ_author_name
'Horiuchi, H.'
'Morimoto, N.'
'Tokonami, M.'

_publ_section_title
;
 Crystal structures of Vn O2n-1 (2<N<7)
;
_journal_name_full 'Journal of Solid State Chemistry'
_journal_page_first 407
_journal_page_last 424
_journal_volume 17
_journal_year 1976
_chemical_formula_sum 'O13 V7'
_chemical_name_systematic 'V7 O13'
_space_group_IT_number 2
_symmetry_space_group_name_Hall '-P 1'
_symmetry_space_group_name_H-M 'P -1'
_cell_angle_alpha 40.9
_cell_angle_beta 72.6
_cell_angle_gamma 109
_cell_formula_units_Z 2
_cell_length_a 5.439
_cell_length_b 7.005
_cell_length_c 35.516
_cell_volume 397.030
_citation_journal_id_ASTM JSSCBI
_cod_data_source_file Horiuchi_JSSCBI_1976_78.cif
_cod_data_source_block O13V7
_cod_original_cell_volume 397.0305
_cod_database_code 1530103

loop_
_symmetry_equiv_pos_as_xyz
x,y,z
-x,-y,-z

loop_
_atom_site_label
_atom_site_type_symbol
_atom_site_fract_x
_atom_site_fract_y
_atom_site_fract_z
_atom_site_occupancy
_atom_site_U_iso_or_equiv
O13 O 0.695 0.4092 0.48466 1 0.0
O2 O 0.3196 0.5594 0.05591 1 0.0
V8 V 0 0 0.5 1 0.0
O7 O 0.6659 0.4464 0.25189 1 0.0
O5 O 0.3666 0.4085 0.1802 1 0.0
V7 V 0 0.5 0.5 1 0.0
O10 O 0.3066 0.5915 0.36205 1 0.0
O3 O 0.6831 0.4646 0.09284 1 0.0
O9 O 0.7016 0.4175 0.33115 1 0.0
V6 V -0.02066 -0.02454 0.35202 1 0.0
O1 O 0.6889 0.4124 0.02784 1 0.0
O8 O 0.3208 0.5357 0.29412 1 0.0
O4 O 0.3666 0.6095 0.12549 1 0.0
O11 O 0.6813 0.4656 0.4 1 0.0
O6 O 0.3121 0.5912 0.20865 1 0.0
O12 O 0.3143 0.5279 0.4483 1 0.0
V1 V -0.00252 0.45066 0.0522 1 0.0
V4 V -0.04913 -0.06302 0.20821 1 0.0
V5 V -0.03579 0.45384 0.35639 1 0.0
V3 V -0.03877 0.45346 0.20618 1 0.0
V2 V -0.02908 -0.07677 0.05763 1 0.0
